data_2202200
loop_
_publ_author_name
'K. Rajagopal'
'R. V. Krishnakumar'
'M. Subha Nandhini'
'A. Mostad'
'S. Natarajan'

_publ_section_title
;
 \b-Alaninium trichloroacetate at 105K
;
_journal_issue 2
_journal_name_full 'Acta Crystallographica Section E'
_journal_page_first o206
_journal_page_last o208
_journal_paper_doi 10.1107/S1600536803001107
_journal_volume 59
_journal_year 2003
_chemical_formula_iupac 'C3 H8 N O2 1+, C2 Cl3 O2 1-'
_chemical_formula_moiety 'C3 H8 N O2 1+, C2 Cl3 O2 1-'
_chemical_formula_sum 'C5 H8 Cl3 N O4'
_chemical_formula_weight 252.47
_chemical_name_common '\b-alaninium trichloroacetate'
_chemical_name_systematic
;
 \b-alaninium trichloroacetate
;
_space_group_IT_number 14
_symmetry_cell_setting monoclinic
_symmetry_space_group_name_Hall '-P 2yn'
_symmetry_space_group_name_H-M 'P 1 21/n 1'
_atom_sites_solution_hydrogens geom
_atom_sites_solution_primary direct
_atom_sites_solution_secondary difmap
_audit_creation_method SHELXL-97
_cell_angle_alpha 90.00
_cell_angle_beta 95.75(3)
_cell_angle_gamma 90.00
_cell_formula_units_Z 4
_cell_length_a 6.8049(14)
_cell_length_b 21.100(4)
_cell_length_c 6.8968(14)
_cell_measurement_reflns_used 1024
_cell_measurement_temperature 105(2)
_cell_measurement_theta_max 28
_cell_measurement_theta_min 3
_cell_volume 985.3(3)
_computing_cell_refinement SMART-NT
_computing_data_collection 'SMART-NT (Bruker, 1999)'
_computing_data_reduction 'SAINT-NT (Bruker, 1999)'
_computing_molecular_graphics 'PLATON (Spek, 1999)'
_computing_publication_material SHELXL97
_computing_structure_refinement 'SHELXL97 (Sheldrick, 1997)'
_computing_structure_solution 'SIR92 (Altomare et al., 1993)'
_diffrn_ambient_temperature 105(2)
_diffrn_detector_area_resol_mean 8
_diffrn_measured_fraction_theta_full 0.992
_diffrn_measured_fraction_theta_max 0.992
_diffrn_measurement_device_type 'Bruker SMART'
_diffrn_measurement_method \w
_diffrn_radiation_monochromator graphite
_diffrn_radiation_source 'fine-focus sealed tube'
_diffrn_radiation_type MoK\a
_diffrn_radiation_wavelength 0.71073
_diffrn_reflns_av_R_equivalents 0.0176
_diffrn_reflns_av_sigmaI/netI 0.0131
_diffrn_reflns_limit_h_max 9
_diffrn_reflns_limit_h_min -9
_diffrn_reflns_limit_k_max 28
_diffrn_reflns_limit_k_min -28
_diffrn_reflns_limit_l_max 9
_diffrn_reflns_limit_l_min -9
_diffrn_reflns_number 12338
_diffrn_reflns_theta_full 28.33
_diffrn_reflns_theta_max 28.33
_diffrn_reflns_theta_min 3.12
_diffrn_standards_decay_% <1
_diffrn_standards_interval_count 100
_diffrn_standards_number 1024
_exptl_absorpt_coefficient_mu 0.912
_exptl_absorpt_correction_T_max 0.761
_exptl_absorpt_correction_T_min 0.694
_exptl_absorpt_correction_type multi-scan
_exptl_absorpt_process_details '(SADABS; Bruker, 1998)'
_exptl_crystal_colour colourless
_exptl_crystal_density_diffrn 1.702
_exptl_crystal_density_meas 1.69
_exptl_crystal_density_method 'floatation in a mixture of xylene and bromoform'
_exptl_crystal_description plate
_exptl_crystal_F_000 512
_exptl_crystal_size_max 0.4
_exptl_crystal_size_mid 0.3
_exptl_crystal_size_min 0.3
_refine_diff_density_max 1.745
_refine_diff_density_min -1.394
_refine_ls_extinction_coef 0.0067(14)
_refine_ls_extinction_method SHELXL97
_refine_ls_goodness_of_fit_ref 1.046
_refine_ls_hydrogen_treatment constr
_refine_ls_matrix_type full
_refine_ls_number_parameters 119
_refine_ls_number_reflns 2442
_refine_ls_number_restraints 0
_refine_ls_restrained_S_all 1.046
_refine_ls_R_factor_all 0.0468
_refine_ls_R_factor_gt 0.0455
_refine_ls_shift/su_max <0.001
_refine_ls_shift/su_mean 0.000
_refine_ls_structure_factor_coef Fsqd
_refine_ls_weighting_details 'calc w = 1/[\s^2^(Fo^2^)+(0.031P)^2^+2.3578P] where P = (Fo^2^+2Fc^2^)/3'
_refine_ls_weighting_scheme calc
_refine_ls_wR_factor_gt 0.1027
_refine_ls_wR_factor_ref 0.1035
_reflns_number_gt 2350
_reflns_number_total 2442
_reflns_threshold_expression I>2\s(I)
_cod_data_source_file wn6133.cif
_cod_data_source_block I
_cod_original_sg_symbol_H-M 'P 21/n'
_cod_database_code 2202200
_cod_database_fobs_code 2202200

loop_
_symmetry_equiv_pos_as_xyz
'x, y, z'
'-x+1/2, y+1/2, -z+1/2'
'-x, -y, -z'
'x-1/2, -y-1/2, z-1/2'

loop_
_atom_site_label
_atom_site_fract_x
_atom_site_fract_y
_atom_site_fract_z
_atom_site_U_iso_or_equiv
_atom_site_adp_type
_atom_site_calc_flag
_atom_site_refinement_flags
_atom_site_occupancy
_atom_site_disorder_assembly
_atom_site_disorder_group
_atom_site_type_symbol
Cl1 0.15023(8) 0.16912(3) 0.29334(9) 0.02548(15) Uani d . 1 . . Cl
Cl2 0.48640(12) 0.19390(3) 0.56369(12) 0.0474(2) Uani d . 1 . . Cl
Cl3 0.50623(14) 0.21729(3) 0.15200(16) 0.0590(3) Uani d . 1 . . Cl
O1 0.2626(2) 0.04083(8) 0.6603(3) 0.0228(3) Uani d . 1 . . O
H1 0.3001 0.0044 0.6445 0.034 Uiso calc R 1 . . H
O2 0.0002(3) -0.00889(8) 0.7582(3) 0.0297(4) Uani d . 1 . . O
O3 0.6033(2) 0.07340(8) 0.4162(2) 0.0236(3) Uani d . 1 . . O
O4 0.4179(2) 0.07398(8) 0.1273(2) 0.0218(3) Uani d . 1 . . O
N1 -0.3247(3) 0.06472(9) 0.8289(3) 0.0183(4) Uani d . 1 . . N
H1A -0.4147 0.0665 0.9140 0.027 Uiso calc R 1 . . H
H1B -0.2829 0.0250 0.8197 0.027 Uiso calc R 1 . . H
H1C -0.3783 0.0778 0.7128 0.027 Uiso calc R 1 . . H
C1 -0.1540(3) 0.10643(10) 0.8966(3) 0.0190(4) Uani d . 1 . . C
H1D -0.0978 0.0926 1.0244 0.023 Uiso calc R 1 . . H
H1E -0.2005 0.1496 0.9086 0.023 Uiso calc R 1 . . H
C2 0.0051(3) 0.10514(10) 0.7568(3) 0.0204(4) Uani d . 1 . . C
H2A -0.0497 0.1216 0.6315 0.024 Uiso calc R 1 . . H
H2B 0.1121 0.1330 0.8061 0.024 Uiso calc R 1 . . H
C3 0.0876(3) 0.03971(10) 0.7278(3) 0.0180(4) Uani d . 1 . . C
C4 0.4108(3) 0.16624(10) 0.3246(3) 0.0219(4) Uani d . 1 . . C
C5 0.4842(3) 0.09696(10) 0.2860(3) 0.0177(4) Uani d . 1 . . C

loop_
_atom_site_aniso_label
_atom_site_aniso_U_11
_atom_site_aniso_U_22
_atom_site_aniso_U_33
_atom_site_aniso_U_12
_atom_site_aniso_U_13
_atom_site_aniso_U_23
Cl1 0.0223(3) 0.0249(3) 0.0288(3) 0.0054(2) 0.0004(2) -0.0014(2)
Cl2 0.0459(4) 0.0352(4) 0.0552(4) 0.0152(3) -0.0237(3) -0.0292(3)
Cl3 0.0700(6) 0.0211(3) 0.0958(7) 0.0015(3) 0.0566(5) 0.0146(4)
O1 0.0152(7) 0.0206(7) 0.0332(9) 0.0007(6) 0.0059(6) -0.0056(6)
O2 0.0298(9) 0.0155(8) 0.0465(11) 0.0005(6) 0.0175(8) 0.0012(7)
O3 0.0240(8) 0.0240(8) 0.0229(8) 0.0067(6) 0.0033(6) -0.0041(6)
O4 0.0252(8) 0.0204(7) 0.0204(7) -0.0020(6) 0.0060(6) -0.0029(6)
N1 0.0156(8) 0.0193(8) 0.0204(8) -0.0018(6) 0.0039(6) -0.0016(7)
C1 0.0160(9) 0.0182(9) 0.0224(10) -0.0005(7) 0.0008(8) -0.0039(8)
C2 0.0155(9) 0.0153(9) 0.0309(11) 0.0004(7) 0.0054(8) 0.0007(8)
C3 0.0156(9) 0.0179(9) 0.0203(10) 0.0009(7) 0.0010(7) -0.0001(8)
C4 0.0218(10) 0.0158(10) 0.0285(11) -0.0022(8) 0.0038(8) -0.0026(8)
C5 0.0168(9) 0.0151(9) 0.0222(10) -0.0013(7) 0.0076(7) -0.0013(7)

loop_
_atom_type_symbol
_atom_type_description
_atom_type_scat_dispersion_real
_atom_type_scat_dispersion_imag
_atom_type_scat_source
C C 0.0033 0.0016 'International Tables Vol C Tables 4.2.6.8 and 6.1.1.4'
H H 0.0000 0.0000 'International Tables Vol C Tables 4.2.6.8 and 6.1.1.4'
N N 0.0061 0.0033 'International Tables Vol C Tables 4.2.6.8 and 6.1.1.4'
O O 0.0106 0.0060 'International Tables Vol C Tables 4.2.6.8 and 6.1.1.4'
Cl Cl 0.1484 0.1585 'International Tables Vol C Tables 4.2.6.8 and 6.1.1.4'

loop_
_geom_angle_atom_site_label_1
_geom_angle_atom_site_label_2
_geom_angle_atom_site_label_3
_geom_angle
_geom_angle_publ_flag
C3 O1 H1 109.5 ?
C1 N1 H1A 109.5 ?
C1 N1 H1B 109.5 ?
H1A N1 H1B 109.5 ?
C1 N1 H1C 109.5 ?
H1A N1 H1C 109.5 ?
H1B N1 H1C 109.5 ?
N1 C1 C2 111.84(17) ?
N1 C1 H1D 109.2 ?
C2 C1 H1D 109.2 ?
N1 C1 H1E 109.2 ?
C2 C1 H1E 109.2 ?
H1D C1 H1E 107.9 ?
C3 C2 C1 113.44(18) ?
C3 C2 H2A 108.9 ?
C1 C2 H2A 108.9 ?
C3 C2 H2B 108.9 ?
C1 C2 H2B 108.9 ?
H2A C2 H2B 107.7 ?
O2 C3 O1 123.4(2) yes
O2 C3 C2 123.63(19) yes
O1 C3 C2 112.95(18) yes
C5 C4 Cl1 110.05(15) ?
C5 C4 Cl2 113.23(16) ?
Cl1 C4 Cl2 107.24(13) ?
C5 C4 Cl3 107.79(15) ?
Cl1 C4 Cl3 109.11(13) ?
Cl2 C4 Cl3 109.36(12) ?
O4 C5 O3 129.1(2) yes
O4 C5 C4 114.73(19) yes
O3 C5 C4 116.15(19) yes

loop_
_geom_bond_atom_site_label_1
_geom_bond_atom_site_label_2
_geom_bond_site_symmetry_2
_geom_bond_distance
_geom_bond_publ_flag
Cl1 C4 . 1.765(2) yes
Cl2 C4 . 1.776(2) yes
Cl3 C4 . 1.776(2) yes
O1 C3 . 1.321(3) yes
O1 H1 . 0.8200 ?
O2 C3 . 1.214(3) yes
O3 C5 . 1.251(3) yes
O4 C5 . 1.240(3) yes
N1 C1 . 1.494(3) ?
N1 H1A . 0.8900 ?
N1 H1B . 0.8900 ?
N1 H1C . 0.8900 ?
C1 C2 . 1.521(3) ?
C1 H1D . 0.9700 ?
C1 H1E . 0.9700 ?
C2 C3 . 1.511(3) ?
C2 H2A . 0.9700 ?
C2 H2B . 0.9700 ?
C4 C5 . 1.576(3) ?

loop_
_geom_hbond_atom_site_label_D
_geom_hbond_atom_site_label_H
_geom_hbond_atom_site_label_A
_geom_hbond_site_symmetry_A
_geom_hbond_distance_DH
_geom_hbond_distance_HA
_geom_hbond_distance_DA
_geom_hbond_angle_DHA
O1 H1 O3 3_656 0.82 1.83 2.649(2) 173
N1 H1A O4 1_456 0.89 1.96 2.840(2) 172
N1 H1B O2 . 0.89 2.14 2.785(3) 129
N1 H1B O4 3_556 0.89 2.32 3.016(2) 135
N1 H1C Cl2 1_455 0.89 2.78 3.458(2) 134
N1 H1C O3 1_455 0.89 2.04 2.846(3) 150

loop_
_geom_torsion_atom_site_label_1
_geom_torsion_atom_site_label_2
_geom_torsion_atom_site_label_3
_geom_torsion_atom_site_label_4
_geom_torsion
_geom_torsion_publ_flag
N1 C1 C2 C3 -58.9(2) yes
C1 C2 C3 O2 22.3(3) yes
C1 C2 C3 O1 -159.62(18) yes
Cl1 C4 C5 O4 53.3(2) ?
Cl2 C4 C5 O4 173.27(16) ?
Cl3 C4 C5 O4 -65.6(2) ?
Cl1 C4 C5 O3 -128.13(18) ?
Cl2 C4 C5 O3 -8.1(2) ?
Cl3 C4 C5 O3 112.97(19) ?

loop_
_cod_related_entry_id
_cod_related_entry_database
_cod_related_entry_code
1 ChemSpider 21131937
